data_7230752
loop_
_publ_author_name
'Seaton, Colin C.'
'Thomas, Rayan R.'
'Essifaow, Eman A. A.'
'Nauha, Elisa'
'Munshi, Tasnim'
'Scowen, Ian J.'

_publ_section_title
;
 Structural motifs in salts of sulfathiazole: implications for design of
 salt forms in pharmaceuticals APIs
;
_journal_issue 24
_journal_name_full CrystEngComm
_journal_page_first 3428
_journal_paper_doi 10.1039/C8CE00606G
_journal_volume 20
_journal_year 2018
_chemical_formula_moiety '2(C9 H10 N3 O2 S2), O4 S, O H2'
_chemical_formula_sum 'C18 H22 N6 O9 S5'
_chemical_formula_weight 626.71
_chemical_name_systematic 'Sulfathiazolium Sulfate Hydrate'
_space_group_crystal_system monoclinic
_space_group_IT_number 15
_space_group_name_Hall '-C 2yc'
_space_group_name_H-M_alt 'C 1 2/c 1'
_symmetry_space_group_name_Hall '-C 2yc'
_symmetry_space_group_name_H-M 'C 1 2/c 1'
_atom_sites_solution_hydrogens mixed
_audit_creation_method SHELXL-2014/7
_audit_update_record
;
2016-08-15 deposited with the CCDC.
2018-05-29 downloaded from the CCDC.
;
_cell_angle_alpha 90
_cell_angle_beta 90.072(2)
_cell_angle_gamma 90
_cell_formula_units_Z 4
_cell_length_a 17.4737(9)
_cell_length_b 11.6240(5)
_cell_length_c 11.7557(5)
_cell_measurement_reflns_used 6312
_cell_measurement_temperature 173(2)
_cell_measurement_theta_max 30.23
_cell_measurement_theta_min 2.33
_cell_volume 2387.75(19)
_computing_structure_refinement 'SHELXL-2014/7 (Sheldrick, 2014)'
_diffrn_ambient_temperature 173(2)
_diffrn_measured_fraction_theta_full 1.000
_diffrn_measured_fraction_theta_max 0.964
_diffrn_measurement_device_type 'Bruker APEX-II CCD'
_diffrn_measurement_method '\f and \w scans'
_diffrn_radiation_type MoK\a
_diffrn_radiation_wavelength 0.71073
_diffrn_reflns_av_R_equivalents 0.0525
_diffrn_reflns_av_unetI/netI 0.0538
_diffrn_reflns_Laue_measured_fraction_full 1.000
_diffrn_reflns_Laue_measured_fraction_max 0.964
_diffrn_reflns_limit_h_max 24
_diffrn_reflns_limit_h_min -24
_diffrn_reflns_limit_k_max 16
_diffrn_reflns_limit_k_min -16
_diffrn_reflns_limit_l_max 15
_diffrn_reflns_limit_l_min -16
_diffrn_reflns_number 29335
_diffrn_reflns_point_group_measured_fraction_full 1.000
_diffrn_reflns_point_group_measured_fraction_max 0.964
_diffrn_reflns_theta_full 25.242
_diffrn_reflns_theta_max 30.524
_diffrn_reflns_theta_min 2.104
_exptl_absorpt_coefficient_mu 0.551
_exptl_absorpt_correction_T_max 0.7461
_exptl_absorpt_correction_T_min 0.6348
_exptl_absorpt_correction_type multi-scan
_exptl_absorpt_process_details 'Sheldrick, G. M. (1996). SADABS. University of Gottingen, Germany.'
_exptl_crystal_colour colourless
_exptl_crystal_density_diffrn 1.743
_exptl_crystal_density_meas ?
_exptl_crystal_density_method 'not measured'
_exptl_crystal_description block
_exptl_crystal_F_000 1296
_exptl_crystal_size_max 0.468
_exptl_crystal_size_mid 0.290
_exptl_crystal_size_min 0.174
_refine_diff_density_max 0.487
_refine_diff_density_min -0.548
_refine_diff_density_rms 0.082
_refine_ls_extinction_method none
_refine_ls_goodness_of_fit_ref 1.055
_refine_ls_hydrogen_treatment mixed
_refine_ls_matrix_type full
_refine_ls_number_parameters 238
_refine_ls_number_reflns 3526
_refine_ls_number_restraints 0
_refine_ls_restrained_S_all 1.055
_refine_ls_R_factor_all 0.0922
_refine_ls_R_factor_gt 0.0504
_refine_ls_shift/su_max 0.000
_refine_ls_shift/su_mean 0.000
_refine_ls_structure_factor_coef Fsqd
_refine_ls_weighting_details 'w=1/[\s^2^(Fo^2^)+(0.0421P)^2^+4.6686P] where P=(Fo^2^+2Fc^2^)/3'
_refine_ls_weighting_scheme calc
_refine_ls_wR_factor_gt 0.0961
_refine_ls_wR_factor_ref 0.1134
_reflns_Friedel_coverage 0.000
_reflns_number_gt 2433
_reflns_number_total 3526
_reflns_threshold_expression 'I > 2\s(I)'
_cod_data_source_file c8ce00606g2.cif
_cod_data_source_block EE_sulf_SO4_2_0m
_cod_depositor_comments
;
The following automatic conversions were performed:

'_exptl_crystal_density_meas' value 'not measured' was changed to '?'
- the value is perceived as not measured.

Automatic conversion script
Id: cif_fix_values 4973 2017-02-22 13:04:09Z antanas 

 Adding full bibliography for 7230749--7230753.cif.
;
_cod_database_code 7230752
_shelx_shelxl_version_number 2014/7
_shelx_space_group_comment
;
The symmetry employed for this shelxl refinement is uniquely defined
by the following loop, which should always be used as a source of
symmetry information in preference to the above space-group names.
They are only intended as comments.
;

loop_
_space_group_symop_operation_xyz
'x, y, z'
'-x, y, -z+1/2'
'x+1/2, y+1/2, z'
'-x+1/2, y+1/2, -z+1/2'
'-x, -y, -z'
'x, -y, z-1/2'
'-x+1/2, -y+1/2, -z'
'x+1/2, -y+1/2, z-1/2'

loop_
_atom_site_label
_atom_site_type_symbol
_atom_site_fract_x
_atom_site_fract_y
_atom_site_fract_z
_atom_site_U_iso_or_equiv
_atom_site_adp_type
_atom_site_occupancy
_atom_site_site_symmetry_order
_atom_site_calc_flag
_atom_site_refinement_flags_posn
_atom_site_refinement_flags_adp
_atom_site_refinement_flags_occupancy
_atom_site_disorder_assembly
_atom_site_disorder_group
S1 S 0.22128(16) 0.5979(3) 0.6956(2) 0.0254(5) Uani 0.5 1 d . . P A 1
N1 N 0.3141(4) 0.7566(7) 0.7366(9) 0.0200(15) Uani 0.5 1 d . . P A 1
H1N H 0.3513 0.8072 0.7296 0.024 Uiso 0.5 1 calc R U P A 1
C1 C 0.2703(5) 0.7483(8) 0.8337(7) 0.027(2) Uani 0.5 1 d . . P A 1
H1A H 0.2770 0.7959 0.8986 0.033 Uiso 0.5 1 calc R U P A 1
C2 C 0.2179(4) 0.6668(7) 0.8262(7) 0.0272(17) Uani 0.5 1 d . . P A 1
H2 H 0.1828 0.6482 0.8850 0.033 Uiso 0.5 1 calc R U P A 1
C3 C 0.2962(4) 0.6825(5) 0.6540(5) 0.0160(15) Uiso 0.5 1 d . . P A 1
S1B S 0.24036(17) 0.6151(2) 0.7220(2) 0.0251(5) Uani 0.5 1 d . . P A 2
N1B N 0.3346(4) 0.7804(7) 0.7252(8) 0.0140(13) Uani 0.5 1 d . . P A 2
H1M H 0.3699 0.8308 0.7063 0.017 Uiso 0.5 1 calc R U P A 2
C1B C 0.2984(4) 0.7824(7) 0.8298(8) 0.0239(17) Uani 0.5 1 d . . P A 2
H1B H 0.3089 0.8380 0.8870 0.029 Uiso 0.5 1 calc R U P A 2
C2B C 0.2480(5) 0.6994(7) 0.8419(7) 0.026(2) Uani 0.5 1 d . . P A 2
H2B H 0.2191 0.6873 0.9092 0.031 Uiso 0.5 1 calc R U P A 2
C3B C 0.3119(3) 0.6962(5) 0.6547(5) 0.0136(14) Uiso 0.5 1 d . . P A 2
S2 S 0.31939(4) 0.58805(5) 0.46296(5) 0.02336(15) Uani 1 1 d . . . . .
O1 O 0.33987(13) 0.63485(16) 0.35427(14) 0.0424(5) Uani 1 1 d . . . . .
O2 O 0.24306(11) 0.54455(16) 0.47850(18) 0.0401(5) Uani 1 1 d . . . . .
N2 N 0.33999(11) 0.68455(15) 0.55470(15) 0.0202(4) Uani 1 1 d . . . . .
N3 N 0.52894(13) 0.18685(16) 0.53323(18) 0.0222(4) Uani 1 1 d . . . . .
H3N H 0.580(2) 0.212(3) 0.520(3) 0.066(11) Uiso 1 1 d . . . . .
H3M H 0.5253(17) 0.153(3) 0.609(3) 0.043(8) Uiso 1 1 d . . . . .
H3L H 0.5180(17) 0.133(3) 0.476(3) 0.043(8) Uiso 1 1 d . . . . .
C4 C 0.38347(13) 0.47166(18) 0.48670(18) 0.0188(4) Uani 1 1 d . . . . .
C5 C 0.43010(14) 0.43520(18) 0.39810(18) 0.0209(5) Uani 1 1 d . . . . .
H5 H 0.4296 0.4747 0.3274 0.025 Uiso 1 1 calc R U . . .
C6 C 0.47727(13) 0.34098(18) 0.41361(18) 0.0204(5) Uani 1 1 d . . . . .
H6 H 0.5087 0.3142 0.3533 0.024 Uiso 1 1 calc R U . . .
C7 C 0.47818(13) 0.28594(17) 0.51844(18) 0.0179(4) Uani 1 1 d . . . . .
C8 C 0.43259(14) 0.32214(18) 0.60731(18) 0.0213(5) Uani 1 1 d . . . . .
H8 H 0.4343 0.2839 0.6787 0.026 Uiso 1 1 calc R U . . .
C9 C 0.38418(14) 0.41542(18) 0.59056(18) 0.0210(5) Uani 1 1 d . . . . .
H9 H 0.3516 0.4406 0.6502 0.025 Uiso 1 1 calc R U . . .
S3 S 0.5000 0.97214(6) 0.7500 0.02200(19) Uani 1 2 d S T P . .
O3 O 0.5000 1.09828(18) 0.7500 0.0291(6) Uani 1 2 d S T P B .
O4 O 0.5413(2) 0.9463(3) 0.6358(3) 0.0263(7) Uani 0.5 1 d . . P B -1
O5 O 0.5499(2) 0.9301(3) 0.8392(3) 0.0370(9) Uani 0.5 1 d . . P B -1
O6 O 0.4276(2) 0.9190(4) 0.7478(4) 0.0485(11) Uani 0.5 1 d . . P B -1
O7 O 0.3932(3) 0.9486(5) 0.9811(5) 0.0741(15) Uani 0.5 1 d . . P C -1

loop_
_atom_site_aniso_label
_atom_site_aniso_U_11
_atom_site_aniso_U_22
_atom_site_aniso_U_33
_atom_site_aniso_U_23
_atom_site_aniso_U_13
_atom_site_aniso_U_12
S1 0.0277(13) 0.0176(10) 0.0309(14) 0.0024(8) 0.0087(8) -0.0005(8)
N1 0.014(4) 0.019(4) 0.027(3) 0.003(3) 0.001(3) -0.005(2)
C1 0.028(6) 0.036(7) 0.017(3) -0.001(5) 0.001(4) 0.008(4)
C2 0.026(4) 0.031(4) 0.025(3) 0.011(3) 0.008(3) 0.011(3)
S1B 0.0311(14) 0.0165(9) 0.0278(13) 0.0013(7) 0.0047(8) 0.0006(8)
N1B 0.015(4) 0.012(3) 0.015(3) -0.004(2) 0.000(2) -0.003(2)
C1B 0.033(5) 0.024(4) 0.014(3) -0.003(3) 0.003(3) 0.011(3)
C2B 0.030(6) 0.024(5) 0.023(3) 0.003(4) 0.011(4) 0.009(4)
S2 0.0361(3) 0.0161(3) 0.0179(3) -0.0032(2) -0.0067(2) 0.0074(2)
O1 0.0770(15) 0.0361(10) 0.0141(9) 0.0028(7) -0.0016(8) 0.0306(10)
O2 0.0307(11) 0.0255(9) 0.0639(13) -0.0156(9) -0.0156(9) 0.0036(8)
N2 0.0279(11) 0.0131(8) 0.0197(9) -0.0023(7) 0.0006(8) 0.0006(8)
N3 0.0314(12) 0.0119(9) 0.0232(11) 0.0029(7) 0.0024(8) 0.0037(8)
C4 0.0278(12) 0.0115(9) 0.0170(11) -0.0022(8) -0.0052(8) 0.0003(9)
C5 0.0315(13) 0.0173(10) 0.0138(10) 0.0012(8) -0.0032(9) -0.0012(9)
C6 0.0292(13) 0.0172(10) 0.0147(10) -0.0021(8) -0.0001(8) 0.0018(9)
C7 0.0252(12) 0.0081(9) 0.0204(11) -0.0002(8) -0.0024(8) 0.0000(8)
C8 0.0323(13) 0.0150(10) 0.0165(11) 0.0032(8) 0.0005(9) -0.0006(9)
C9 0.0295(12) 0.0166(10) 0.0170(11) -0.0006(8) 0.0019(9) 0.0017(9)
S3 0.0330(5) 0.0099(3) 0.0231(4) 0.000 -0.0033(3) 0.000
O3 0.0568(17) 0.0118(10) 0.0186(12) 0.000 -0.0027(10) 0.000
O4 0.041(2) 0.0186(16) 0.0196(17) -0.0037(12) 0.0035(14) 0.0047(14)
O5 0.052(3) 0.037(2) 0.022(2) 0.0108(15) 0.0016(17) 0.0193(18)
O6 0.042(2) 0.051(3) 0.053(3) -0.013(2) 0.007(2) -0.028(2)
O7 0.062(4) 0.080(4) 0.080(4) 0.005(3) 0.001(3) 0.016(3)

loop_
_atom_type_symbol
_atom_type_description
_atom_type_scat_dispersion_real
_atom_type_scat_dispersion_imag
_atom_type_scat_source
C C 0.0033 0.0016 'International Tables Vol C Tables 4.2.6.8 and 6.1.1.4'
H H 0.0000 0.0000 'International Tables Vol C Tables 4.2.6.8 and 6.1.1.4'
N N 0.0061 0.0033 'International Tables Vol C Tables 4.2.6.8 and 6.1.1.4'
O O 0.0106 0.0060 'International Tables Vol C Tables 4.2.6.8 and 6.1.1.4'
S S 0.1246 0.1234 'International Tables Vol C Tables 4.2.6.8 and 6.1.1.4'

loop_
_geom_angle_atom_site_label_1
_geom_angle_atom_site_label_2
_geom_angle_atom_site_label_3
_geom_angle
_geom_angle_site_symmetry_1
_geom_angle_site_symmetry_3
C3 S1 C2 90.8(3) . .
C3 N1 C1 115.3(6) . .
C3 N1 H1N 122.4 . .
C1 N1 H1N 122.4 . .
C2 C1 N1 112.4(8) . .
C2 C1 H1A 123.8 . .
N1 C1 H1A 123.8 . .
C1 C2 S1 111.5(7) . .
C1 C2 H2 124.2 . .
S1 C2 H2 124.2 . .
N1 C3 N2 117.9(5) . .
N1 C3 S1 110.0(5) . .
N2 C3 S1 132.0(4) . .
C2B S1B C3B 90.5(4) . .
C3B N1B C1B 115.2(6) . .
C3B N1B H1M 122.4 . .
C1B N1B H1M 122.4 . .
C2B C1B N1B 113.0(9) . .
C2B C1B H1B 123.5 . .
N1B C1B H1B 123.5 . .
C1B C2B S1B 112.4(8) . .
C1B C2B H2B 123.8 . .
S1B C2B H2B 123.8 . .
N2 C3B N1B 122.0(5) . .
N2 C3B S1B 129.1(4) . .
N1B C3B S1B 108.9(5) . .
O1 S2 O2 118.61(13) . .
O1 S2 N2 106.20(11) . .
O2 S2 N2 111.68(11) . .
O1 S2 C4 105.70(11) . .
O2 S2 C4 107.24(11) . .
N2 S2 C4 106.69(10) . .
C3B N2 S2 127.4(3) . .
C3 N2 S2 115.4(3) . .
C7 N3 H3N 108(2) . .
C7 N3 H3M 112.7(18) . .
H3N N3 H3M 110(3) . .
C7 N3 H3L 108.4(18) . .
H3N N3 H3L 106(3) . .
H3M N3 H3L 112(2) . .
C9 C4 C5 120.8(2) . .
C9 C4 S2 120.16(17) . .
C5 C4 S2 118.96(16) . .
C6 C5 C4 119.5(2) . .
C6 C5 H5 120.2 . .
C4 C5 H5 120.2 . .
C5 C6 C7 119.2(2) . .
C5 C6 H6 120.4 . .
C7 C6 H6 120.4 . .
C8 C7 C6 121.7(2) . .
C8 C7 N3 120.01(19) . .
C6 C7 N3 118.3(2) . .
C7 C8 C9 118.9(2) . .
C7 C8 H8 120.6 . .
C9 C8 H8 120.6 . .
C4 C9 C8 119.9(2) . .
C4 C9 H9 120.1 . .
C8 C9 H9 120.1 . .
O6 S3 O5 45.4(2) . 2_656
O6 S3 O5 113.9(2) . .
O5 S3 O5 140.5(3) 2_656 .
O6 S3 O3 116.0(2) . .
O5 S3 O3 109.73(16) 2_656 .
O5 S3 O3 109.73(16) . .
O6 S3 O4 108.5(2) . .
O5 S3 O4 65.8(2) 2_656 .
O5 S3 O4 106.3(2) . .
O3 S3 O4 101.13(12) . .

loop_
_geom_bond_atom_site_label_1
_geom_bond_atom_site_label_2
_geom_bond_distance
_geom_bond_site_symmetry_2
S1 C3 1.709(7) .
S1 C2 1.733(8) .
N1 C3 1.335(12) .
N1 C1 1.378(11) .
N1 H1N 0.8800 .
C1 C2 1.320(10) .
C1 H1A 0.9500 .
C2 H2 0.9500 .
C3 N2 1.397(6) .
S1B C2B 1.721(9) .
S1B C3B 1.755(7) .
N1B C3B 1.342(10) .
N1B C1B 1.383(12) .
N1B H1M 0.8800 .
C1B C2B 1.314(10) .
C1B H1B 0.9500 .
C2B H2B 0.9500 .
C3B N2 1.282(6) .
S2 O1 1.4345(19) .
S2 O2 1.438(2) .
S2 N2 1.5968(18) .
S2 C4 1.778(2) .
N3 C7 1.464(3) .
N3 H3N 0.96(4) .
N3 H3M 0.98(3) .
N3 H3L 0.94(3) .
C4 C9 1.385(3) .
C4 C5 1.389(3) .
C5 C6 1.383(3) .
C5 H5 0.9500 .
C6 C7 1.389(3) .
C6 H6 0.9500 .
C7 C8 1.380(3) .
C8 C9 1.389(3) .
C8 H8 0.9500 .
C9 H9 0.9500 .
S3 O6 1.408(4) .
S3 O5 1.448(3) 2_656
S3 O5 1.448(3) .
S3 O3 1.466(2) .
S3 O4 1.555(3) .

loop_
_geom_hbond_atom_site_label_D
_geom_hbond_atom_site_label_H
_geom_hbond_atom_site_label_A
_geom_hbond_distance_DH
_geom_hbond_distance_HA
_geom_hbond_distance_DA
_geom_hbond_angle_DHA
_geom_hbond_site_symmetry_A
N1B H1M S3 0.88 2.85 3.661(6) 153.8 .
N3 H3N S2 0.96(4) 2.92(4) 3.724(2) 142(3) 5_666
N3 H3N N2 0.96(4) 2.04(4) 2.925(3) 153(3) 5_666
N3 H3M S3 0.98(3) 2.71(3) 3.603(2) 152(2) 1_545
N3 H3M O3 0.98(3) 1.83(3) 2.795(2) 169(3) 1_545
N3 H3M O4 0.98(3) 2.44(3) 3.052(4) 121(2) 1_545
N3 H3L S3 0.94(3) 2.94(3) 3.841(2) 161(2) 5_666
N3 H3L O4 0.94(3) 1.91(3) 2.801(4) 158(3) 5_666
N3 H3L O5 0.94(3) 1.86(3) 2.681(4) 146(3) 6_565
N3 H3L O7 0.94(3) 2.38(3) 2.911(6) 116(2) 6_565
C8 H8 O3 0.95 2.58 3.312(3) 133.7 1_545
C9 H9 S1 0.95 2.97 3.759(4) 141.5 .
C9 H9 S1B 0.95 2.93 3.755(4) 145.4 .
C9 H9 O1 0.95 2.56 3.249(3) 129.4 6_566

loop_
_geom_torsion_atom_site_label_1
_geom_torsion_atom_site_label_2
_geom_torsion_atom_site_label_3
_geom_torsion_atom_site_label_4
_geom_torsion
C3 N1 C1 C2 0.1(12)
N1 C1 C2 S1 -0.5(10)
C3 S1 C2 C1 0.6(7)
C1 N1 C3 N2 -178.2(7)
C1 N1 C3 S1 0.4(10)
C2 S1 C3 N1 -0.6(6)
C2 S1 C3 N2 177.8(5)
C3B N1B C1B C2B 0.6(13)
N1B C1B C2B S1B -1.6(12)
C3B S1B C2B C1B 1.6(8)
C1B N1B C3B N2 179.4(6)
C1B N1B C3B S1B 0.6(9)
C2B S1B C3B N2 -179.9(6)
C2B S1B C3B N1B -1.2(6)
N1B C3B N2 S2 179.1(5)
S1B C3B N2 S2 -2.4(7)
N1 C3 N2 S2 175.9(6)
S1 C3 N2 S2 -2.4(6)
O1 S2 N2 C3B 157.3(4)
O2 S2 N2 C3B 26.6(4)
C4 S2 N2 C3B -90.3(4)
O1 S2 N2 C3 152.4(3)
O2 S2 N2 C3 21.7(3)
C4 S2 N2 C3 -95.2(3)
O1 S2 C4 C9 173.09(19)
O2 S2 C4 C9 -59.5(2)
N2 S2 C4 C9 60.3(2)
O1 S2 C4 C5 -9.7(2)
O2 S2 C4 C5 117.76(19)
N2 S2 C4 C5 -122.44(18)
C9 C4 C5 C6 0.6(3)
S2 C4 C5 C6 -176.63(17)
C4 C5 C6 C7 -1.3(3)
C5 C6 C7 C8 0.7(3)
C5 C6 C7 N3 -179.6(2)
C6 C7 C8 C9 0.6(3)
N3 C7 C8 C9 -179.1(2)
C5 C4 C9 C8 0.7(3)
S2 C4 C9 C8 177.88(17)
C7 C8 C9 C4 -1.3(3)
